data_4085525
loop_
_publ_author_name
'Oerthel, Marie-Christine'
'Yufit, Dmitry S.'
'Fox, Mark A.'
'Bryce, Martin R.'
'Low, Paul J.'

_publ_section_title
;
 Syntheses and Structures of Buta-1,3-Diynyl Complexes from &#x201C;on
 Complex&#x201D; Cross-Coupling Reactions
;
_journal_issue 11
_journal_name_full Organometallics
_journal_page_first 2395
_journal_paper_doi 10.1021/om501186c
_journal_volume 34
_journal_year 2015
_chemical_formula_moiety 'C52 H42 P2 Ru'
_chemical_formula_sum 'C52 H42 P2 Ru'
_chemical_formula_weight 829.87
_chemical_name_systematic
;
 ? 
;
_space_group_crystal_system monoclinic
_space_group_IT_number 14
_space_group_name_Hall '-P 2yn'
_space_group_name_H-M_alt 'P 1 21/n 1'
_symmetry_space_group_name_Hall '-P 2yn'
_symmetry_space_group_name_H-M 'P 1 21/n 1'
_atom_sites_solution_hydrogens geom
_atom_sites_solution_primary direct
_atom_sites_solution_secondary difmap
_audit_creation_date 2012-10-04
_audit_creation_method
;
  Olex2 1.2-beta
  (compiled Oct  2 2012 15:53:34, GUI svn.r4355)
;
_cell_angle_alpha 90.00
_cell_angle_beta 98.512(2)
_cell_angle_gamma 90.00
_cell_formula_units_Z 4
_cell_length_a 12.9342(9)
_cell_length_b 23.3662(17)
_cell_length_c 13.3100(10)
_cell_measurement_reflns_used 5943
_cell_measurement_temperature 120
_cell_measurement_theta_max 26.15
_cell_measurement_theta_min 2.23
_cell_volume 3978.3(5)
_computing_cell_refinement 'SAINT v6.45A (Bruker, 2003)'
_computing_data_collection 'SMART v5.625 (Bruker, 2001)'
_computing_data_reduction 'SAINT v6.45A (Bruker, 2003)'
_computing_molecular_graphics
;
O. V. Dolomanov, L. J. Bourhis, R. J. Gildea, J. A. K. Howard and H. Puschmann,
OLEX2: a complete structure solution, refinement and analysis program.
J. Appl. Cryst. (2009). 42, 339-341.
;
_computing_publication_material
;
O. V. Dolomanov, L. J. Bourhis, R. J. Gildea, J. A. K. Howard and H. Puschmann,
OLEX2: a complete structure solution, refinement and analysis program.
J. Appl. Cryst. (2009). 42, 339-341.
;
_computing_structure_refinement
;
XL, G.M. Sheldrick, Acta Cryst.
(2008). A64, 112-122
;
_computing_structure_solution
;
XS, G.M. Sheldrick, Acta Cryst.
(2008). A64, 112-122
;
_diffrn_ambient_temperature 120
_diffrn_detector 'CCD area detector'
_diffrn_detector_area_resol_mean 5.6
_diffrn_detector_type 'Bruker SMART CCD 6000 area detector'
_diffrn_measured_fraction_theta_full 1.000
_diffrn_measured_fraction_theta_max 1.000
_diffrn_measurement_device 'three-circle diffractometer'
_diffrn_measurement_device_type 'Bruker SMART CCD 6000 area detector'
_diffrn_measurement_method '\w scans'
_diffrn_radiation_monochromator graphite
_diffrn_radiation_probe x-ray
_diffrn_radiation_type MoK\a
_diffrn_radiation_wavelength 0.71073
_diffrn_radiation_xray_symbol K-L~3~
_diffrn_reflns_av_R_equivalents 0.0997
_diffrn_reflns_av_unetI/netI 0.0911
_diffrn_reflns_limit_h_max 17
_diffrn_reflns_limit_h_min -17
_diffrn_reflns_limit_k_max 30
_diffrn_reflns_limit_k_min -30
_diffrn_reflns_limit_l_max 17
_diffrn_reflns_limit_l_min -17
_diffrn_reflns_number 45590
_diffrn_reflns_theta_full 28.00
_diffrn_reflns_theta_max 28.00
_diffrn_reflns_theta_min 1.74
_diffrn_source 'sealed X-ray tube'
_diffrn_source_current 10.0
_diffrn_source_power 0.3
_diffrn_source_target Mo
_diffrn_source_type 'sealed X-ray tube'
_diffrn_source_voltage 30.0
_exptl_absorpt_coefficient_mu 0.511
_exptl_absorpt_correction_type none
_exptl_crystal_colour 'clear light yellow'
_exptl_crystal_colour_lustre clear
_exptl_crystal_colour_modifier light
_exptl_crystal_colour_primary yellow
_exptl_crystal_density_diffrn 1.386
_exptl_crystal_density_method 'not measured'
_exptl_crystal_description plate
_exptl_crystal_F_000 1712
_exptl_crystal_size_max 0.26
_exptl_crystal_size_mid 0.12
_exptl_crystal_size_min 0.03
_refine_diff_density_max 0.982
_refine_diff_density_min -0.907
_refine_diff_density_rms 0.096
_refine_ls_extinction_method none
_refine_ls_goodness_of_fit_ref 0.961
_refine_ls_hydrogen_treatment constr
_refine_ls_matrix_type full
_refine_ls_number_parameters 497
_refine_ls_number_reflns 9605
_refine_ls_number_restraints 0
_refine_ls_restrained_S_all 0.961
_refine_ls_R_factor_all 0.0860
_refine_ls_R_factor_gt 0.0413
_refine_ls_shift/su_max 0.001
_refine_ls_shift/su_mean 0.000
_refine_ls_structure_factor_coef Fsqd
_refine_ls_weighting_details 'calc w=1/[\s^2^(Fo^2^)+(0.0250P)^2^+0.0000P] where P=(Fo^2^+2Fc^2^)/3'
_refine_ls_weighting_scheme calc
_refine_ls_wR_factor_gt 0.0733
_refine_ls_wR_factor_ref 0.0837
_reflns_number_gt 5906
_reflns_number_total 9605
_reflns_threshold_expression >2sigma(I)
_cod_data_source_file om501186c_si_002.cif
_cod_data_source_block 4b_12srv195
_cod_depositor_comments 'Adding full bibliography for 4085524--4085528.cif.'
_cod_database_code 4085525
_olex2_refinement_description
;
1. Fixed Uiso
 At 1.2 times of:
  H46 of C46, H52 of C52, H25 of C25, H26 of C26, H16 of C16, H74 of C74, H56
  of C56, H62 of C62, H75 of C75, H64 of C64, H55 of C55, H10 of C10, H44 of
  C44, H24 of C24, H35 of C35, H13 of C13, H12 of C12, H43 of C43, H72 of C72,
  H54 of C54, H23 of C23, H36 of C36, H32 of C32, H76 of C76, H63 of C63, H14
  of C14, H53 of C53, H73 of C73, H22 of C22, H65 of C65, H6 of C6, H66 of C66,
  H34 of C34, H42 of C42, H7 of C7, H33 of C33, H9 of C9, H45 of C45, H15 of C15
 At 1.5 times of:
  {H11A,H11B,H11C} of C11
2.a Aromatic/amide H refined with riding coordinates:
 C6(H6), C7(H7), C9(H9), C10(H10), C12(H12), C13(H13), C14(H14), C15(H15),
 C16(H16), C22(H22), C23(H23), C24(H24), C25(H25), C26(H26), C32(H32), C33(H33),
  C34(H34), C35(H35), C36(H36), C42(H42), C43(H43), C44(H44), C45(H45),
 C46(H46), C52(H52), C53(H53), C54(H54), C55(H55), C56(H56), C62(H62), C63(H63),
  C64(H64), C65(H65), C66(H66), C72(H72), C73(H73), C74(H74), C75(H75), C76(H76)
2.b Idealised Me refined as rotating group:
 C11(H11A,H11B,H11C)
;

loop_
_space_group_symop_id
_space_group_symop_operation_xyz
1 'x, y, z'
2 '-x+1/2, y+1/2, -z+1/2'
3 '-x, -y, -z'
4 'x-1/2, -y-1/2, z-1/2'

loop_
_atom_site_label
_atom_site_type_symbol
_atom_site_fract_x
_atom_site_fract_y
_atom_site_fract_z
_atom_site_U_iso_or_equiv
_atom_site_adp_type
_atom_site_occupancy
_atom_site_symmetry_multiplicity
_atom_site_calc_flag
_atom_site_refinement_flags
Ru1 Ru 0.648265(18) 0.141100(10) 0.616908(18) 0.01807(7) Uani 1 1 d .
P1 P 0.68942(6) 0.10672(3) 0.46677(6) 0.01854(17) Uani 1 1 d .
P2 P 0.81299(5) 0.14153(3) 0.70987(5) 0.01749(16) Uani 1 1 d .
C1 C 0.6653(2) 0.22124(13) 0.5688(2) 0.0220(7) Uani 1 1 d .
C2 C 0.6684(2) 0.26991(13) 0.5374(2) 0.0232(7) Uani 1 1 d .
C3 C 0.6836(2) 0.32403(13) 0.5007(2) 0.0257(7) Uani 1 1 d .
C4 C 0.7003(2) 0.37138(13) 0.4688(2) 0.0276(7) Uani 1 1 d .
C5 C 0.7276(3) 0.42801(13) 0.4417(2) 0.0267(7) Uani 1 1 d .
C6 C 0.6529(3) 0.47101(13) 0.4196(2) 0.0302(8) Uani 1 1 d .
H6 H 0.5823 0.4619 0.4151 0.036 Uiso 1 1 calc R
C7 C 0.6822(3) 0.52725(13) 0.4042(2) 0.0301(8) Uani 1 1 d .
H7 H 0.6309 0.5553 0.3908 0.036 Uiso 1 1 calc R
C8 C 0.7863(3) 0.54232(13) 0.4085(2) 0.0302(8) Uani 1 1 d .
C9 C 0.8603(3) 0.49910(15) 0.4257(3) 0.0387(9) Uani 1 1 d .
H9 H 0.9304 0.5079 0.4258 0.046 Uiso 1 1 calc R
C10 C 0.8323(3) 0.44307(14) 0.4427(3) 0.0370(9) Uani 1 1 d .
H10 H 0.8838 0.4151 0.4550 0.044 Uiso 1 1 calc R
C11 C 0.8172(3) 0.60409(13) 0.3969(3) 0.0396(9) Uani 1 1 d .
H11A H 0.7706 0.6214 0.3425 0.059 Uiso 1 1 calc R
H11B H 0.8875 0.6058 0.3818 0.059 Uiso 1 1 calc R
H11C H 0.8131 0.6243 0.4589 0.059 Uiso 1 1 calc R
C12 C 0.5076(2) 0.16726(14) 0.6850(2) 0.0288(8) Uani 1 1 d .
H12 H 0.4933 0.2052 0.6990 0.035 Uiso 1 1 calc R
C13 C 0.5656(2) 0.12880(14) 0.7524(2) 0.0298(8) Uani 1 1 d .
H13 H 0.5970 0.1369 0.8183 0.036 Uiso 1 1 calc R
C14 C 0.5678(2) 0.07511(14) 0.7018(2) 0.0273(7) Uani 1 1 d .
H14 H 0.6003 0.0419 0.7289 0.033 Uiso 1 1 calc R
C15 C 0.5118(2) 0.08153(13) 0.6032(2) 0.0262(7) Uani 1 1 d .
H15 H 0.5010 0.0532 0.5538 0.031 Uiso 1 1 calc R
C16 C 0.4748(2) 0.13848(13) 0.5924(2) 0.0239(7) Uani 1 1 d .
H16 H 0.4358 0.1542 0.5346 0.029 Uiso 1 1 calc R
C21 C 0.7944(2) 0.14060(13) 0.4086(2) 0.0187(6) Uani 1 1 d .
C22 C 0.7780(2) 0.19063(12) 0.3521(2) 0.0224(7) Uani 1 1 d .
H22 H 0.7112 0.2062 0.3391 0.027 Uiso 1 1 calc R
C23 C 0.8597(2) 0.21747(13) 0.3149(2) 0.0277(7) Uani 1 1 d .
H23 H 0.8477 0.2510 0.2773 0.033 Uiso 1 1 calc R
C24 C 0.9596(2) 0.19456(13) 0.3336(2) 0.0264(7) Uani 1 1 d .
H24 H 1.0144 0.2123 0.3077 0.032 Uiso 1 1 calc R
C25 C 0.9773(2) 0.14546(13) 0.3905(2) 0.0246(7) Uani 1 1 d .
H25 H 1.0445 0.1303 0.4038 0.030 Uiso 1 1 calc R
C26 C 0.8957(2) 0.11846(12) 0.4282(2) 0.0209(7) Uani 1 1 d .
H26 H 0.9084 0.0853 0.4668 0.025 Uiso 1 1 calc R
C31 C 0.5742(2) 0.11359(13) 0.3670(2) 0.0211(7) Uani 1 1 d .
C32 C 0.5237(2) 0.16678(13) 0.3557(2) 0.0232(7) Uani 1 1 d .
H32 H 0.5488 0.1972 0.3975 0.028 Uiso 1 1 calc R
C33 C 0.4366(2) 0.17429(13) 0.2828(2) 0.0258(7) Uani 1 1 d .
H33 H 0.4047 0.2100 0.2754 0.031 Uiso 1 1 calc R
C34 C 0.3965(2) 0.12987(13) 0.2212(2) 0.0285(8) Uani 1 1 d .
H34 H 0.3381 0.1354 0.1724 0.034 Uiso 1 1 calc R
C35 C 0.4446(2) 0.07680(14) 0.2329(2) 0.0287(8) Uani 1 1 d .
H35 H 0.4178 0.0464 0.1921 0.034 Uiso 1 1 calc R
C36 C 0.5327(2) 0.06868(13) 0.3055(2) 0.0237(7) Uani 1 1 d .
H36 H 0.5641 0.0328 0.3129 0.028 Uiso 1 1 calc R
C41 C 0.7245(2) 0.03061(12) 0.4589(2) 0.0189(6) Uani 1 1 d .
C42 C 0.7186(2) -0.00602(12) 0.5399(2) 0.0212(7) Uani 1 1 d .
H42 H 0.6977 0.0081 0.5990 0.025 Uiso 1 1 calc R
C43 C 0.7438(2) -0.06378(12) 0.5334(2) 0.0244(7) Uani 1 1 d .
H43 H 0.7395 -0.0880 0.5880 0.029 Uiso 1 1 calc R
C44 C 0.7752(2) -0.08500(13) 0.4458(2) 0.0257(7) Uani 1 1 d .
H44 H 0.7920 -0.1235 0.4415 0.031 Uiso 1 1 calc R
C45 C 0.7817(2) -0.04874(13) 0.3645(2) 0.0258(7) Uani 1 1 d .
H45 H 0.8029 -0.0629 0.3054 0.031 Uiso 1 1 calc R
C46 C 0.7567(2) 0.00843(12) 0.3714(2) 0.0224(7) Uani 1 1 d .
H46 H 0.7614 0.0326 0.3167 0.027 Uiso 1 1 calc R
C51 C 0.9285(2) 0.17811(12) 0.6747(2) 0.0200(6) Uani 1 1 d .
C52 C 0.9195(2) 0.21910(12) 0.5984(2) 0.0232(7) Uani 1 1 d .
H52 H 0.8550 0.2254 0.5588 0.028 Uiso 1 1 calc R
C53 C 1.0056(2) 0.25073(13) 0.5805(2) 0.0275(7) Uani 1 1 d .
H53 H 0.9985 0.2779 0.5289 0.033 Uiso 1 1 calc R
C54 C 1.1014(2) 0.24209(13) 0.6387(2) 0.0274(7) Uani 1 1 d .
H54 H 1.1588 0.2638 0.6271 0.033 Uiso 1 1 calc R
C55 C 1.1122(2) 0.20107(13) 0.7147(2) 0.0257(7) Uani 1 1 d .
H55 H 1.1772 0.1948 0.7533 0.031 Uiso 1 1 calc R
C56 C 1.0268(2) 0.16946(13) 0.7333(2) 0.0228(7) Uani 1 1 d .
H56 H 1.0345 0.1423 0.7849 0.027 Uiso 1 1 calc R
C61 C 0.8626(2) 0.06939(12) 0.7415(2) 0.0189(6) Uani 1 1 d .
C62 C 0.8167(2) 0.03560(13) 0.8094(2) 0.0257(7) Uani 1 1 d .
H62 H 0.7677 0.0516 0.8456 0.031 Uiso 1 1 calc R
C63 C 0.8436(2) -0.02168(13) 0.8232(2) 0.0291(8) Uani 1 1 d .
H63 H 0.8117 -0.0439 0.8678 0.035 Uiso 1 1 calc R
C64 C 0.9168(2) -0.04567(13) 0.7716(2) 0.0298(8) Uani 1 1 d .
H64 H 0.9341 -0.0841 0.7806 0.036 Uiso 1 1 calc R
C65 C 0.9647(2) -0.01251(13) 0.7061(2) 0.0269(7) Uani 1 1 d .
H65 H 1.0157 -0.0285 0.6723 0.032 Uiso 1 1 calc R
C66 C 0.9375(2) 0.04433(12) 0.6904(2) 0.0222(7) Uani 1 1 d .
H66 H 0.9696 0.0661 0.6452 0.027 Uiso 1 1 calc R
C71 C 0.8153(2) 0.17567(13) 0.8353(2) 0.0225(7) Uani 1 1 d .
C72 C 0.7511(2) 0.22257(13) 0.8423(2) 0.0257(7) Uani 1 1 d .
H72 H 0.7038 0.2335 0.7860 0.031 Uiso 1 1 calc R
C73 C 0.7562(3) 0.25332(14) 0.9316(3) 0.0318(8) Uani 1 1 d .
H73 H 0.7123 0.2846 0.9353 0.038 Uiso 1 1 calc R
C74 C 0.8267(3) 0.23752(15) 1.0155(3) 0.0338(8) Uani 1 1 d .
H74 H 0.8304 0.2583 1.0756 0.041 Uiso 1 1 calc R
C75 C 0.8913(3) 0.19112(15) 1.0103(2) 0.0340(8) Uani 1 1 d .
H75 H 0.9388 0.1805 1.0666 0.041 Uiso 1 1 calc R
C76 C 0.8850(2) 0.16041(14) 0.9209(2) 0.0294(8) Uani 1 1 d .
H76 H 0.9283 0.1289 0.9179 0.035 Uiso 1 1 calc R

loop_
_atom_site_aniso_label
_atom_site_aniso_U_11
_atom_site_aniso_U_22
_atom_site_aniso_U_33
_atom_site_aniso_U_23
_atom_site_aniso_U_13
_atom_site_aniso_U_12
Ru1 0.01611(12) 0.01692(11) 0.02073(12) -0.00081(12) 0.00123(9) -0.00121(11)
P1 0.0190(4) 0.0161(4) 0.0196(4) 0.0013(3) -0.0003(3) 0.0008(3)
P2 0.0165(4) 0.0177(4) 0.0178(4) -0.0016(4) 0.0010(3) -0.0017(3)
C1 0.0159(15) 0.0261(17) 0.0229(16) -0.0024(14) -0.0006(13) 0.0001(13)
C2 0.0188(16) 0.0223(16) 0.0273(18) -0.0047(14) -0.0010(13) 0.0013(13)
C3 0.0243(17) 0.0273(18) 0.0233(17) -0.0041(15) -0.0040(14) 0.0003(14)
C4 0.0307(18) 0.0247(18) 0.0251(17) -0.0014(14) -0.0028(14) 0.0015(14)
C5 0.0375(19) 0.0224(17) 0.0191(16) 0.0010(14) 0.0005(14) -0.0025(15)
C6 0.0302(18) 0.0279(18) 0.0305(19) 0.0006(15) -0.0025(15) -0.0034(15)
C7 0.038(2) 0.0242(17) 0.0267(18) 0.0011(15) -0.0015(15) 0.0037(15)
C8 0.044(2) 0.0250(17) 0.0207(17) 0.0037(14) 0.0013(15) -0.0060(16)
C9 0.033(2) 0.037(2) 0.046(2) 0.0087(18) 0.0061(17) -0.0027(17)
C10 0.037(2) 0.0304(19) 0.043(2) 0.0095(17) 0.0028(17) 0.0033(16)
C11 0.052(2) 0.0248(18) 0.043(2) -0.0001(17) 0.0107(18) -0.0061(17)
C12 0.0215(17) 0.0308(18) 0.036(2) -0.0071(16) 0.0118(15) 0.0013(14)
C13 0.0227(16) 0.047(2) 0.0206(16) -0.0048(16) 0.0068(13) -0.0129(15)
C14 0.0204(16) 0.0292(18) 0.0321(19) 0.0057(15) 0.0032(14) -0.0070(14)
C15 0.0185(16) 0.0258(17) 0.0345(19) -0.0049(15) 0.0045(14) -0.0075(13)
C16 0.0136(14) 0.0307(17) 0.0271(16) 0.0020(15) 0.0017(12) -0.0019(14)
C21 0.0189(14) 0.0183(14) 0.0181(14) -0.0040(14) 0.0003(11) -0.0012(13)
C22 0.0176(15) 0.0242(16) 0.0244(17) 0.0030(14) -0.0001(13) 0.0000(13)
C23 0.0271(18) 0.0270(17) 0.0286(18) 0.0093(15) 0.0024(15) 0.0012(14)
C24 0.0245(17) 0.0281(18) 0.0271(18) 0.0027(15) 0.0053(14) -0.0042(14)
C25 0.0193(15) 0.0245(16) 0.0287(17) -0.0011(15) -0.0013(13) 0.0029(14)
C26 0.0233(16) 0.0174(15) 0.0203(16) 0.0015(13) -0.0022(13) 0.0007(13)
C31 0.0200(16) 0.0233(16) 0.0193(16) 0.0024(13) 0.0004(13) -0.0018(13)
C32 0.0240(17) 0.0214(16) 0.0232(17) 0.0020(14) 0.0004(13) -0.0015(13)
C33 0.0216(17) 0.0227(17) 0.0327(19) 0.0072(15) 0.0026(14) 0.0061(14)
C34 0.0211(16) 0.034(2) 0.0264(17) 0.0070(15) -0.0080(13) -0.0020(14)
C35 0.0293(18) 0.0256(17) 0.0277(18) 0.0017(15) -0.0076(14) -0.0077(15)
C36 0.0229(16) 0.0186(15) 0.0270(17) 0.0034(14) -0.0050(13) 0.0010(13)
C41 0.0181(15) 0.0162(15) 0.0207(16) -0.0009(13) -0.0029(12) -0.0007(12)
C42 0.0202(16) 0.0216(16) 0.0195(16) -0.0008(13) -0.0045(13) 0.0008(13)
C43 0.0245(17) 0.0171(15) 0.0292(18) 0.0041(14) -0.0043(14) -0.0002(13)
C44 0.0234(17) 0.0144(15) 0.0360(19) -0.0032(14) -0.0063(14) 0.0023(13)
C45 0.0238(17) 0.0245(17) 0.0291(18) -0.0075(14) 0.0043(14) 0.0015(14)
C46 0.0236(16) 0.0213(16) 0.0210(16) 0.0015(13) -0.0013(13) 0.0004(13)
C51 0.0192(15) 0.0183(15) 0.0220(16) -0.0051(13) 0.0013(13) -0.0034(13)
C52 0.0237(17) 0.0217(16) 0.0232(17) -0.0052(14) 0.0001(13) -0.0027(13)
C53 0.0319(19) 0.0254(17) 0.0262(17) -0.0032(14) 0.0077(15) -0.0066(15)
C54 0.0262(17) 0.0264(18) 0.0319(18) -0.0083(15) 0.0117(14) -0.0097(14)
C55 0.0184(16) 0.0263(17) 0.0319(18) -0.0057(15) 0.0017(14) -0.0045(13)
C56 0.0233(16) 0.0210(16) 0.0233(16) -0.0034(13) 0.0011(13) -0.0029(13)
C61 0.0178(15) 0.0201(15) 0.0166(15) -0.0016(13) -0.0042(12) -0.0018(12)
C62 0.0236(17) 0.0300(18) 0.0225(17) 0.0014(14) 0.0000(13) -0.0006(14)
C63 0.0329(19) 0.0286(18) 0.0237(18) 0.0051(15) -0.0026(15) -0.0072(15)
C64 0.0356(19) 0.0199(16) 0.0302(19) 0.0009(15) -0.0077(16) -0.0015(15)
C65 0.0237(17) 0.0273(18) 0.0278(18) -0.0063(15) -0.0020(14) 0.0037(14)
C66 0.0247(16) 0.0207(16) 0.0200(16) -0.0025(13) -0.0004(13) -0.0037(13)
C71 0.0184(15) 0.0251(17) 0.0249(17) -0.0046(14) 0.0057(13) -0.0054(13)
C72 0.0254(17) 0.0256(17) 0.0262(17) -0.0064(14) 0.0042(14) -0.0072(14)
C73 0.0324(19) 0.0269(18) 0.038(2) -0.0091(16) 0.0129(16) -0.0073(15)
C74 0.035(2) 0.041(2) 0.0277(19) -0.0131(17) 0.0135(16) -0.0194(17)
C75 0.0271(18) 0.051(2) 0.0234(18) -0.0089(17) 0.0016(15) -0.0112(17)
C76 0.0258(17) 0.0369(19) 0.0249(17) -0.0019(15) 0.0016(14) -0.0029(15)

loop_
_atom_type_symbol
_atom_type_description
_atom_type_scat_dispersion_real
_atom_type_scat_dispersion_imag
_atom_type_scat_source
C C 0.0033 0.0016 'International Tables Vol C Tables 4.2.6.8 and 6.1.1.4'
H H 0.0000 0.0000 'International Tables Vol C Tables 4.2.6.8 and 6.1.1.4'
P P 0.1023 0.0942 'International Tables Vol C Tables 4.2.6.8 and 6.1.1.4'
Ru Ru -1.2594 0.8363 'International Tables Vol C Tables 4.2.6.8 and 6.1.1.4'

loop_
_geom_angle_atom_site_label_1
_geom_angle_atom_site_label_2
_geom_angle_atom_site_label_3
_geom_angle
P1 Ru1 P2 98.89(3)
C1 Ru1 P1 89.89(9)
C1 Ru1 P2 91.77(8)
C1 Ru1 C12 90.50(12)
C1 Ru1 C13 117.68(12)
C1 Ru1 C14 151.73(12)
C1 Ru1 C15 132.83(11)
C1 Ru1 C16 97.79(11)
C12 Ru1 P1 139.36(9)
C12 Ru1 P2 121.71(9)
C12 Ru1 C13 36.56(11)
C12 Ru1 C14 61.30(12)
C13 Ru1 P1 148.85(8)
C13 Ru1 P2 94.68(8)
C13 Ru1 C14 36.94(11)
C14 Ru1 P1 112.44(8)
C14 Ru1 P2 101.13(8)
C15 Ru1 P1 89.61(8)
C15 Ru1 P2 134.78(8)
C15 Ru1 C12 61.49(11)
C15 Ru1 C13 61.43(11)
C15 Ru1 C14 36.59(10)
C16 Ru1 P1 102.86(8)
C16 Ru1 P2 156.18(8)
C16 Ru1 C12 36.99(11)
C16 Ru1 C13 61.57(11)
C16 Ru1 C14 61.53(11)
C16 Ru1 C15 37.03(10)
C21 P1 Ru1 119.88(9)
C21 P1 C31 103.11(13)
C21 P1 C41 100.85(13)
C31 P1 Ru1 109.25(10)
C41 P1 Ru1 118.68(10)
C41 P1 C31 102.81(13)
C51 P2 Ru1 125.96(10)
C51 P2 C71 97.12(13)
C61 P2 Ru1 112.64(9)
C61 P2 C51 102.48(13)
C61 P2 C71 103.41(13)
C71 P2 Ru1 112.20(10)
C2 C1 Ru1 175.6(3)
C1 C2 C3 173.5(3)
C4 C3 C2 177.9(3)
C3 C4 C5 173.6(3)
C6 C5 C4 122.0(3)
C6 C5 C10 117.4(3)
C10 C5 C4 120.4(3)
C5 C6 H6 119.5
C7 C6 C5 121.0(3)
C7 C6 H6 119.5
C6 C7 H7 119.4
C8 C7 C6 121.2(3)
C8 C7 H7 119.4
C7 C8 C9 117.7(3)
C7 C8 C11 120.5(3)
C9 C8 C11 121.7(3)
C8 C9 H9 119.2
C10 C9 C8 121.6(3)
C10 C9 H9 119.2
C5 C10 H10 119.6
C9 C10 C5 120.9(3)
C9 C10 H10 119.6
C8 C11 H11A 109.5
C8 C11 H11B 109.5
C8 C11 H11C 109.5
H11A C11 H11B 109.5
H11A C11 H11C 109.5
H11B C11 H11C 109.5
Ru1 C12 H12 122.7
C13 C12 Ru1 72.21(17)
C13 C12 H12 125.8
C13 C12 C16 108.4(3)
C16 C12 Ru1 70.95(16)
C16 C12 H12 125.8
Ru1 C13 H13 122.5
C12 C13 Ru1 71.23(17)
C12 C13 H13 126.1
C12 C13 C14 107.8(3)
C14 C13 Ru1 71.83(17)
C14 C13 H13 126.1
Ru1 C14 H14 123.4
C13 C14 Ru1 71.23(17)
C13 C14 H14 126.2
C15 C14 Ru1 70.89(17)
C15 C14 C13 107.6(3)
C15 C14 H14 126.2
Ru1 C15 H15 122.4
C14 C15 Ru1 72.52(17)
C14 C15 H15 125.8
C14 C15 C16 108.3(3)
C16 C15 Ru1 70.96(16)
C16 C15 H15 125.8
Ru1 C16 H16 121.5
C12 C16 Ru1 72.06(16)
C12 C16 C15 107.8(3)
C12 C16 H16 126.1
C15 C16 Ru1 72.02(16)
C15 C16 H16 126.1
C22 C21 P1 121.8(2)
C22 C21 C26 118.5(3)
C26 C21 P1 119.5(2)
C21 C22 H22 119.6
C23 C22 C21 120.8(3)
C23 C22 H22 119.6
C22 C23 H23 119.9
C22 C23 C24 120.2(3)
C24 C23 H23 119.9
C23 C24 H24 120.1
C25 C24 C23 119.7(3)
C25 C24 H24 120.1
C24 C25 H25 119.8
C24 C25 C26 120.3(3)
C26 C25 H25 119.8
C21 C26 H26 119.7
C25 C26 C21 120.5(3)
C25 C26 H26 119.7
C32 C31 P1 117.8(2)
C36 C31 P1 123.9(2)
C36 C31 C32 118.3(3)
C31 C32 H32 119.8
C33 C32 C31 120.3(3)
C33 C32 H32 119.8
C32 C33 H33 119.4
C34 C33 C32 121.2(3)
C34 C33 H33 119.4
C33 C34 H34 120.5
C33 C34 C35 119.0(3)
C35 C34 H34 120.5
C34 C35 H35 119.8
C34 C35 C36 120.4(3)
C36 C35 H35 119.8
C31 C36 C35 120.7(3)
C31 C36 H36 119.6
C35 C36 H36 119.6
C42 C41 P1 120.6(2)
C42 C41 C46 118.5(3)
C46 C41 P1 120.9(2)
C41 C42 H42 119.7
C41 C42 C43 120.6(3)
C43 C42 H42 119.7
C42 C43 H43 120.0
C44 C43 C42 120.0(3)
C44 C43 H43 120.0
C43 C44 H44 120.0
C43 C44 C45 119.9(3)
C45 C44 H44 120.0
C44 C45 H45 120.1
C46 C45 C44 119.8(3)
C46 C45 H45 120.1
C41 C46 H46 119.4
C45 C46 C41 121.2(3)
C45 C46 H46 119.4
C52 C51 P2 121.6(2)
C52 C51 C56 118.4(3)
C56 C51 P2 119.6(2)
C51 C52 H52 119.6
C53 C52 C51 120.8(3)
C53 C52 H52 119.6
C52 C53 H53 119.9
C54 C53 C52 120.3(3)
C54 C53 H53 119.9
C53 C54 H54 120.1
C53 C54 C55 119.8(3)
C55 C54 H54 120.1
C54 C55 H55 119.9
C56 C55 C54 120.3(3)
C56 C55 H55 119.9
C51 C56 H56 119.8
C55 C56 C51 120.4(3)
C55 C56 H56 119.8
C62 C61 P2 120.1(2)
C66 C61 P2 121.4(2)
C66 C61 C62 118.1(3)
C61 C62 H62 119.7
C63 C62 C61 120.6(3)
C63 C62 H62 119.7
C62 C63 H63 119.8
C64 C63 C62 120.4(3)
C64 C63 H63 119.8
C63 C64 H64 120.1
C63 C64 C65 119.7(3)
C65 C64 H64 120.1
C64 C65 H65 119.8
C64 C65 C66 120.4(3)
C66 C65 H65 119.8
C61 C66 H66 119.7
C65 C66 C61 120.7(3)
C65 C66 H66 119.7
C72 C71 P2 118.2(2)
C72 C71 C76 118.0(3)
C76 C71 P2 123.5(2)
C71 C72 H72 119.5
C73 C72 C71 121.1(3)
C73 C72 H72 119.5
C72 C73 H73 120.1
C72 C73 C74 119.8(3)
C74 C73 H73 120.1
C73 C74 H74 119.9
C75 C74 C73 120.2(3)
C75 C74 H74 119.9
C74 C75 H75 120.2
C74 C75 C76 119.6(3)
C76 C75 H75 120.2
C71 C76 H76 119.3
C75 C76 C71 121.4(3)
C75 C76 H76 119.3

loop_
_geom_bond_atom_site_label_1
_geom_bond_atom_site_label_2
_geom_bond_distance
Ru1 P1 2.2884(8)
Ru1 P2 2.3001(7)
Ru1 C1 2.002(3)
Ru1 C12 2.235(3)
Ru1 C13 2.247(3)
Ru1 C14 2.255(3)
Ru1 C15 2.234(3)
Ru1 C16 2.220(3)
P1 C21 1.839(3)
P1 C31 1.850(3)
P1 C41 1.842(3)
P2 C51 1.840(3)
P2 C61 1.830(3)
P2 C71 1.846(3)
C1 C2 1.214(4)
C2 C3 1.380(4)
C3 C4 1.216(4)
C4 C5 1.429(4)
C5 C6 1.395(4)
C5 C10 1.396(4)
C6 H6 0.9300
C6 C7 1.391(4)
C7 H7 0.9300
C7 C8 1.385(4)
C8 C9 1.386(4)
C8 C11 1.512(4)
C9 H9 0.9300
C9 C10 1.386(4)
C10 H10 0.9300
C11 H11A 0.9600
C11 H11B 0.9600
C11 H11C 0.9600
C12 H12 0.9300
C12 C13 1.406(4)
C12 C16 1.413(4)
C13 H13 0.9300
C13 C14 1.426(4)
C14 H14 0.9300
C14 C15 1.410(4)
C15 H15 0.9300
C15 C16 1.414(4)
C16 H16 0.9300
C21 C22 1.389(4)
C21 C26 1.396(4)
C22 H22 0.9300
C22 C23 1.382(4)
C23 H23 0.9300
C23 C24 1.386(4)
C24 H24 0.9300
C24 C25 1.375(4)
C25 H25 0.9300
C25 C26 1.386(4)
C26 H26 0.9300
C31 C32 1.402(4)
C31 C36 1.389(4)
C32 H32 0.9300
C32 C33 1.385(4)
C33 H33 0.9300
C33 C34 1.376(4)
C34 H34 0.9300
C34 C35 1.385(4)
C35 H35 0.9300
C35 C36 1.395(4)
C36 H36 0.9300
C41 C42 1.388(4)
C41 C46 1.393(4)
C42 H42 0.9300
C42 C43 1.394(4)
C43 H43 0.9300
C43 C44 1.382(4)
C44 H44 0.9300
C44 C45 1.388(4)
C45 H45 0.9300
C45 C46 1.381(4)
C46 H46 0.9300
C51 C52 1.389(4)
C51 C56 1.405(4)
C52 H52 0.9300
C52 C53 1.386(4)
C53 H53 0.9300
C53 C54 1.376(4)
C54 H54 0.9300
C54 C55 1.385(4)
C55 H55 0.9300
C55 C56 1.381(4)
C56 H56 0.9300
C61 C62 1.397(4)
C61 C66 1.393(4)
C62 H62 0.9300
C62 C63 1.388(4)
C63 H63 0.9300
C63 C64 1.369(4)
C64 H64 0.9300
C64 C65 1.381(4)
C65 H65 0.9300
C65 C66 1.382(4)
C66 H66 0.9300
C71 C72 1.387(4)
C71 C76 1.391(4)
C72 H72 0.9300
C72 C73 1.383(4)
C73 H73 0.9300
C73 C74 1.383(4)
C74 H74 0.9300
C74 C75 1.377(5)
C75 H75 0.9300
C75 C76 1.382(4)
C76 H76 0.9300
